data_1513618
loop_
_publ_author_name
'Mart\'inez-Mart\'inez, A. J.'
'Armstrong, D. R.'
'Conway, B.'
'Fleming, B. J.'
'Klett, J.'
'Kennedy, A. R.'
'Mulvey, R. E.'
'Robertson, S. D.'
'O'Hara, C. T.'

_publ_section_title
;
 Pre-inverse-crowns: synthetic, structural and reactivity studies of
 alkali metal magnesiates primed for inverse crown formation
;
_journal_issue 2
_journal_name_full 'Chemical Science'
_journal_page_first 771
_journal_paper_doi 10.1039/c3sc52816b
_journal_volume 5
_journal_year 2014
_chemical_formula_moiety 'C189 H282 K6 Mg6 N12'
_chemical_formula_sum 'C189 H282 K6 Mg6 N12'
_chemical_formula_weight 3102.73
_chemical_name_systematic
; 
 ? 
;
_space_group_IT_number 148
_symmetry_cell_setting trigonal
_symmetry_space_group_name_Hall '-R 3'
_symmetry_space_group_name_H-M 'R -3 :H'
_atom_sites_solution_hydrogens geom
_atom_sites_solution_primary direct
_atom_sites_solution_secondary difmap
_audit_creation_method SHELXL-97
_cell_angle_alpha 90.00
_cell_angle_beta 90.00
_cell_angle_gamma 120.00
_cell_formula_units_Z 3
_cell_length_a 37.8751(15)
_cell_length_b 37.8751(15)
_cell_length_c 11.7865(4)
_cell_measurement_reflns_used 5072
_cell_measurement_temperature 123(2)
_cell_measurement_theta_max 73.0395
_cell_measurement_theta_min 3.9820
_cell_volume 14642.8(10)
_computing_cell_refinement
;
CrysAlisPro, Agilent Technologies,
Version 1.171.34.46 (release 25-11-2010 CrysAlis171 .NET)
(compiled Nov 25 2010,17:55:46)
;
_computing_data_collection
;
CrysAlisPro, Agilent Technologies,
Version 1.171.34.46 (release 25-11-2010 CrysAlis171 .NET)
(compiled Nov 25 2010,17:55:46)
;
_computing_data_reduction
;
CrysAlisPro, Agilent Technologies,
Version 1.171.34.46 (release 25-11-2010 CrysAlis171 .NET)
(compiled Nov 25 2010,17:55:46)
;
_computing_structure_refinement 'SHELXL-97 (Sheldrick, 1997)'
_computing_structure_solution 'SHELXS-97 (Sheldrick, 1990)'
_diffrn_ambient_temperature 123(2)
_diffrn_measured_fraction_theta_full 0.993
_diffrn_measured_fraction_theta_max 0.993
_diffrn_measurement_device_type 'Oxford Diffraction Gemini S'
_diffrn_measurement_method 'omega scans'
_diffrn_radiation_monochromator graphite
_diffrn_radiation_source 'fine-focus sealed tube'
_diffrn_radiation_type CuK\a
_diffrn_radiation_wavelength 1.54180
_diffrn_reflns_av_R_equivalents 0.0297
_diffrn_reflns_av_sigmaI/netI 0.0275
_diffrn_reflns_limit_h_max 44
_diffrn_reflns_limit_h_min -45
_diffrn_reflns_limit_k_max 39
_diffrn_reflns_limit_k_min -46
_diffrn_reflns_limit_l_max 14
_diffrn_reflns_limit_l_min -10
_diffrn_reflns_number 20485
_diffrn_reflns_theta_full 69.97
_diffrn_reflns_theta_max 69.97
_diffrn_reflns_theta_min 7.64
_exptl_absorpt_coefficient_mu 1.748
_exptl_absorpt_correction_T_max 1.00000
_exptl_absorpt_correction_T_min 0.62580
_exptl_absorpt_correction_type multi-scan
_exptl_absorpt_process_details
;
CrysAlisPro, Agilent Technologies,
Version 1.171.34.46 (release 25-11-2010 CrysAlis171 .NET)
(compiled Nov 25 2010,17:55:46)
Empirical absorption correction using spherical harmonics,
 implemented in SCALE3 ABSPACK scaling algorithm.
;
_exptl_crystal_colour yellow
_exptl_crystal_density_diffrn 1.056
_exptl_crystal_density_method 'not measured'
_exptl_crystal_description rod
_exptl_crystal_F_000 5058
_exptl_crystal_size_max 0.14
_exptl_crystal_size_mid 0.04
_exptl_crystal_size_min 0.02
_refine_diff_density_max 0.756
_refine_diff_density_min -0.402
_refine_diff_density_rms 0.083
_refine_ls_extinction_method none
_refine_ls_goodness_of_fit_ref 1.057
_refine_ls_hydrogen_treatment constr
_refine_ls_matrix_type full
_refine_ls_number_parameters 367
_refine_ls_number_reflns 6129
_refine_ls_number_restraints 252
_refine_ls_restrained_S_all 1.053
_refine_ls_R_factor_all 0.0991
_refine_ls_R_factor_gt 0.0842
_refine_ls_shift/su_max 0.000
_refine_ls_shift/su_mean 0.000
_refine_ls_structure_factor_coef Fsqd
_refine_ls_weighting_details 'calc w=1/[\s^2^(Fo^2^)+(0.1642P)^2^+18.7822P] where P=(Fo^2^+2Fc^2^)/3'
_refine_ls_weighting_scheme calc
_refine_ls_wR_factor_gt 0.2430
_refine_ls_wR_factor_ref 0.2627
_reflns_number_gt 4772
_reflns_number_total 6129
_reflns_threshold_expression I>2sigma(I)
_cod_data_source_file c3sc52816b.txt
_cod_data_source_block srbf1206
_cod_original_sg_symbol_H-M 'R -3'
_cod_database_code 1513618

loop_
_symmetry_equiv_pos_as_xyz
'x, y, z'
'-y, x-y, z'
'-x+y, -x, z'
'x+2/3, y+1/3, z+1/3'
'-y+2/3, x-y+1/3, z+1/3'
'-x+y+2/3, -x+1/3, z+1/3'
'x+1/3, y+2/3, z+2/3'
'-y+1/3, x-y+2/3, z+2/3'
'-x+y+1/3, -x+2/3, z+2/3'
'-x, -y, -z'
'y, -x+y, -z'
'x-y, x, -z'
'-x+2/3, -y+1/3, -z+1/3'
'y+2/3, -x+y+1/3, -z+1/3'
'x-y+2/3, x+1/3, -z+1/3'
'-x+1/3, -y+2/3, -z+2/3'
'y+1/3, -x+y+2/3, -z+2/3'
'x-y+1/3, x+2/3, -z+2/3'

loop_
_atom_site_label
_atom_site_type_symbol
_atom_site_fract_x
_atom_site_fract_y
_atom_site_fract_z
_atom_site_U_iso_or_equiv
_atom_site_adp_type
_atom_site_occupancy
_atom_site_symmetry_multiplicity
_atom_site_calc_flag
_atom_site_refinement_flags
_atom_site_disorder_assembly
_atom_site_disorder_group
K1 K 0.18678(2) 0.07199(2) 0.49161(7) 0.0655(3) Uani 1 1 d . . .
Mg1 Mg 0.19093(3) 0.16361(3) 0.36959(8) 0.0522(3) Uani 1 1 d . . .
N1 N 0.17546(9) 0.20343(9) 0.3033(2) 0.0596(7) Uani 1 1 d . . .
N2 N 0.23172(8) 0.14545(8) 0.3322(2) 0.0555(6) Uani 1 1 d . . .
C10 C 0.14585(12) 0.19268(13) 0.2100(3) 0.0695(9) Uani 1 1 d . . .
C11 C 0.12761(14) 0.22109(15) 0.2088(4) 0.0828(12) Uani 1 1 d . . .
H11A H 0.1102 0.2151 0.1409 0.099 Uiso 1 1 calc R . .
H11B H 0.1102 0.2155 0.2766 0.099 Uiso 1 1 calc R . .
C12 C 0.16020(16) 0.26589(16) 0.2079(4) 0.0931(14) Uani 1 1 d . . .
H12A H 0.1759 0.2725 0.1363 0.112 Uiso 1 1 calc R . .
H12B H 0.1473 0.2830 0.2127 0.112 Uiso 1 1 calc R . .
C13 C 0.18852(13) 0.27460(12) 0.3083(4) 0.0773(11) Uani 1 1 d . . .
H13A H 0.1731 0.2712 0.3792 0.093 Uiso 1 1 calc R . .
H13B H 0.2108 0.3034 0.3045 0.093 Uiso 1 1 calc R . .
C14 C 0.20720(11) 0.24695(11) 0.3128(3) 0.0673(9) Uani 1 1 d . . .
C15 C 0.16327(15) 0.19351(17) 0.0896(3) 0.0865(13) Uani 1 1 d . . .
H15A H 0.1826 0.2218 0.0683 0.130 Uiso 1 1 calc R . .
H15B H 0.1409 0.1817 0.0345 0.130 Uiso 1 1 calc R . .
H15C H 0.1772 0.1776 0.0902 0.130 Uiso 1 1 calc R . .
C16 C 0.11102(12) 0.14921(13) 0.2299(3) 0.0735(10) Uani 1 1 d . . .
H16A H 0.0964 0.1487 0.2992 0.110 Uiso 1 1 d R . .
H16B H 0.1224 0.1311 0.2394 0.110 Uiso 1 1 d R . .
H16C H 0.0921 0.1399 0.1654 0.110 Uiso 1 1 d R . .
C17 C 0.22702(12) 0.25217(11) 0.4278(3) 0.0701(9) Uani 1 1 d . . .
H17A H 0.2060 0.2421 0.4869 0.105 Uiso 1 1 calc R . .
H17B H 0.2465 0.2811 0.4409 0.105 Uiso 1 1 calc R . .
H17C H 0.2414 0.2367 0.4300 0.105 Uiso 1 1 calc R . .
C18 C 0.24211(13) 0.26188(14) 0.2240(4) 0.0809(11) Uani 1 1 d . . .
H18A H 0.2324 0.2657 0.1505 0.121 Uiso 1 1 calc R . .
H18B H 0.2507 0.2415 0.2164 0.121 Uiso 1 1 calc R . .
H18C H 0.2653 0.2878 0.2491 0.121 Uiso 1 1 calc R . .
C20 C 0.27272(10) 0.16432(11) 0.3830(3) 0.0622(8) Uani 1 1 d . . .
C21 C 0.29007(12) 0.13518(13) 0.3824(4) 0.0735(10) Uani 1 1 d . . .
H21A H 0.3189 0.1503 0.4071 0.088 Uiso 1 1 calc R . .
H21B H 0.2748 0.1131 0.4379 0.088 Uiso 1 1 calc R . .
C22 C 0.28769(14) 0.11643(15) 0.2667(4) 0.0834(12) Uani 1 1 d . . .
H22A H 0.3060 0.1379 0.2129 0.100 Uiso 1 1 calc R . .
H22B H 0.2968 0.0961 0.2726 0.100 Uiso 1 1 calc R . .
C23 C 0.24420(13) 0.09599(13) 0.2231(4) 0.0755(10) Uani 1 1 d . . .
H23A H 0.2266 0.0726 0.2726 0.091 Uiso 1 1 calc R . .
H23B H 0.2432 0.0854 0.1457 0.091 Uiso 1 1 calc R . .
C24 C 0.22756(11) 0.12561(11) 0.2202(3) 0.0643(8) Uani 1 1 d . . .
C25 C 0.30435(11) 0.20539(13) 0.3294(4) 0.0773(10) Uani 1 1 d . . .
H25A H 0.2931 0.2237 0.3268 0.116 Uiso 1 1 calc R . .
H25B H 0.3107 0.2007 0.2522 0.116 Uiso 1 1 calc R . .
H25C H 0.3293 0.2178 0.3752 0.116 Uiso 1 1 calc R . .
C26 C 0.26839(12) 0.17364(12) 0.5083(3) 0.0689(9) Uani 1 1 d . . .
H26A H 0.2476 0.1487 0.5454 0.103 Uiso 1 1 calc R . .
H26B H 0.2603 0.1945 0.5116 0.103 Uiso 1 1 calc R . .
H26C H 0.2945 0.1836 0.5472 0.103 Uiso 1 1 calc R . .
C27 C 0.24672(14) 0.15517(14) 0.1198(3) 0.0782(11) Uani 1 1 d . . .
H27A H 0.2765 0.1690 0.1257 0.117 Uiso 1 1 calc R . .
H27B H 0.2378 0.1754 0.1214 0.117 Uiso 1 1 calc R . .
H27C H 0.2380 0.1399 0.0485 0.117 Uiso 1 1 calc R . .
C28 C 0.18144(12) 0.10088(12) 0.1959(3) 0.0722(10) Uani 1 1 d . . .
H28A H 0.1677 0.0815 0.2577 0.108 Uiso 1 1 calc R . .
H28B H 0.1768 0.0860 0.1243 0.108 Uiso 1 1 calc R . .
H28C H 0.1705 0.1194 0.1902 0.108 Uiso 1 1 calc R . .
C30 C 0.14876(9) 0.12842(10) 0.5130(2) 0.0530(11) Uani 0.665(6) 1 d PGU . 1
C31 C 0.16042(8) 0.14029(10) 0.6247(3) 0.0595(12) Uani 0.665(6) 1 d PGU . 1
H31 H 0.1874 0.1613 0.6413 0.071 Uiso 0.665(6) 1 calc PR . 1
C32 C 0.13258(11) 0.12143(12) 0.71219(19) 0.0697(12) Uani 0.665(6) 1 d PGDU . 1
C33 C 0.09309(10) 0.09072(11) 0.6880(3) 0.0677(12) Uani 0.665(6) 1 d PGDU . 1
C34 C 0.08143(8) 0.07885(10) 0.5763(3) 0.0731(13) Uani 0.665(6) 1 d PGU . 1
H34 H 0.0544 0.0579 0.5597 0.088 Uiso 0.665(6) 1 calc PR . 1
C35 C 0.10927(10) 0.09770(10) 0.4888(2) 0.0633(12) Uani 0.665(6) 1 d PGU . 1
H35 H 0.1013 0.0896 0.4124 0.076 Uiso 0.665(6) 1 calc PR . 1
C36 C 0.1419(2) 0.1289(2) 0.8283(4) 0.0868(15) Uani 0.665(6) 1 d PDU . 1
H36 H 0.1688 0.1488 0.8498 0.104 Uiso 0.665(6) 1 calc PR . 1
C37 C 0.1131(3) 0.1081(2) 0.9134(6) 0.0925(17) Uani 0.665(6) 1 d PDU . 1
H37 H 0.1210 0.1152 0.9903 0.111 Uiso 0.665(6) 1 calc PR . 1
C38 C 0.0741(3) 0.0780(4) 0.8907(7) 0.103(2) Uani 0.665(6) 1 d PDU . 1
H38 H 0.0553 0.0628 0.9492 0.124 Uiso 0.665(6) 1 calc PR . 1
C39 C 0.0638(2) 0.0710(3) 0.7774(6) 0.0979(18) Uani 0.665(6) 1 d PDU . 1
H39 H 0.0363 0.0524 0.7576 0.118 Uiso 0.665(6) 1 calc PR . 1
C93 C 0.07090(19) 0.4092(2) 0.7779(5) 0.0566(14) Uani 0.50 1 d PU A 1
H93A H 0.0818 0.4246 0.7106 0.068 Uiso 0.50 1 calc PR A 1
C94 C 0.0709(2) 0.3743(2) 0.7926(6) 0.0627(15) Uani 0.50 1 d PU A 1
H94A H 0.0836 0.3664 0.7363 0.075 Uiso 0.50 1 calc PR A 1
C95 C 0.0535(2) 0.34877(19) 0.8848(7) 0.0611(15) Uani 0.50 1 d PU A 1
H95A H 0.0523 0.3231 0.8890 0.073 Uiso 0.50 1 calc PR A 1
C96 C 0.03793(17) 0.36182(18) 0.9704(6) 0.0528(13) Uani 0.50 1 d PU A 1
H96A H 0.0266 0.3456 1.0363 0.063 Uiso 0.50 1 calc PR A 1
C97 C 0.03899(16) 0.39910(16) 0.9596(4) 0.0406(10) Uani 0.50 1 d PU A 1
H97A H 0.0288 0.4082 1.0196 0.049 Uiso 0.50 1 calc PR A 1
C98 C 0.05447(15) 0.42295(16) 0.8640(5) 0.0430(11) Uani 0.50 1 d PU A 1
C99 C 0.0535(2) 0.46110(19) 0.8482(6) 0.0575(14) Uani 0.50 1 d PU A 1
H99A H 0.0787 0.4840 0.8781 0.086 Uiso 0.50 1 calc PR A 1
H99B H 0.0301 0.4593 0.8888 0.086 Uiso 0.50 1 calc PR A 1
H99C H 0.0512 0.4653 0.7671 0.086 Uiso 0.50 1 calc PR A 1
C40 C 0.1603(2) 0.1398(2) 0.5408(4) 0.0530(11) Uani 0.34 1 d PGU . 2
C41 C 0.18041(17) 0.1604(2) 0.6389(5) 0.0595(12) Uani 0.34 1 d PGU . 2
H41 H 0.2074 0.1830 0.6345 0.071 Uiso 0.335(6) 1 calc PR . 2
C42 C 0.1610(2) 0.1481(2) 0.7434(4) 0.0697(12) Uani 0.34 1 d PGU . 2
H42 H 0.1747 0.1623 0.8104 0.084 Uiso 0.335(6) 1 calc PR . 2
C43 C 0.1215(2) 0.1152(2) 0.7498(5) 0.0677(12) Uani 0.34 1 d PGDU . 2
C44 C 0.10147(17) 0.0945(2) 0.6517(7) 0.0731(13) Uani 0.34 1 d PGDU . 2
C45 C 0.1209(2) 0.1068(2) 0.5472(5) 0.0633(12) Uani 0.34 1 d PGU . 2
H45 H 0.1072 0.0927 0.4801 0.076 Uiso 0.335(6) 1 calc PR . 2
C48 C 0.0443(4) 0.0552(5) 0.7782(11) 0.103(2) Uani 0.34 1 d PDU . 2
H48 H 0.0172 0.0332 0.7863 0.124 Uiso 0.335(6) 1 calc PR . 2
C47 C 0.0645(4) 0.0766(6) 0.8733(10) 0.0925(17) Uani 0.34 1 d PDU . 2
H47 H 0.0512 0.0714 0.9449 0.111 Uiso 0.335(6) 1 calc PR . 2
C49 C 0.0614(3) 0.0638(4) 0.6715(10) 0.0979(18) Uani 0.34 1 d PDU . 2
H49 H 0.0453 0.0483 0.6090 0.118 Uiso 0.335(6) 1 calc PR . 2
C46 C 0.1048(4) 0.1060(4) 0.8602(9) 0.0868(15) Uani 0.34 1 d PDU . 2
H46 H 0.1210 0.1200 0.9243 0.104 Uiso 0.335(6) 1 calc PR . 2

loop_
_atom_site_aniso_label
_atom_site_aniso_U_11
_atom_site_aniso_U_22
_atom_site_aniso_U_33
_atom_site_aniso_U_23
_atom_site_aniso_U_13
_atom_site_aniso_U_12
K1 0.0683(5) 0.0578(4) 0.0684(5) 0.0050(3) -0.0004(3) 0.0301(4)
Mg1 0.0498(5) 0.0540(6) 0.0476(5) 0.0027(4) 0.0038(4) 0.0221(4)
N1 0.0570(15) 0.0620(16) 0.0555(14) 0.0098(12) 0.0008(12) 0.0266(13)
N2 0.0502(13) 0.0575(15) 0.0543(14) -0.0054(11) 0.0015(11) 0.0235(12)
C10 0.066(2) 0.086(3) 0.0566(19) 0.0099(17) -0.0007(16) 0.0388(19)
C11 0.080(3) 0.103(3) 0.073(2) 0.022(2) -0.001(2) 0.052(2)
C12 0.095(3) 0.096(3) 0.099(3) 0.037(3) 0.011(3) 0.055(3)
C13 0.076(2) 0.063(2) 0.088(3) 0.0204(19) 0.013(2) 0.0306(19)
C14 0.064(2) 0.0614(19) 0.069(2) 0.0120(16) 0.0070(16) 0.0253(16)
C15 0.085(3) 0.120(4) 0.053(2) 0.010(2) -0.0013(18) 0.051(3)
C16 0.060(2) 0.088(3) 0.069(2) -0.0059(19) -0.0083(17) 0.0343(19)
C17 0.066(2) 0.0576(19) 0.075(2) 0.0029(16) -0.0001(17) 0.0230(17)
C18 0.073(2) 0.075(2) 0.081(3) 0.019(2) 0.019(2) 0.026(2)
C20 0.0511(17) 0.0622(19) 0.066(2) -0.0045(15) -0.0025(15) 0.0230(15)
C21 0.0561(19) 0.077(2) 0.087(3) 0.001(2) -0.0005(18) 0.0335(18)
C22 0.079(3) 0.091(3) 0.094(3) 0.001(2) 0.017(2) 0.053(2)
C23 0.087(3) 0.076(2) 0.070(2) -0.0126(19) 0.0059(19) 0.046(2)
C24 0.067(2) 0.068(2) 0.0548(17) -0.0077(15) 0.0034(15) 0.0311(17)
C25 0.0543(19) 0.074(2) 0.089(3) 0.002(2) 0.0034(18) 0.0211(18)
C26 0.064(2) 0.069(2) 0.069(2) -0.0109(17) -0.0146(17) 0.0296(17)
C27 0.089(3) 0.089(3) 0.0560(19) -0.0016(18) 0.0100(19) 0.044(2)
C28 0.073(2) 0.068(2) 0.065(2) -0.0164(17) -0.0114(17) 0.0280(18)
C30 0.056(3) 0.045(3) 0.056(2) 0.0005(19) 0.002(2) 0.024(2)
C31 0.066(3) 0.065(3) 0.055(2) 0.005(2) 0.005(2) 0.038(2)
C32 0.086(3) 0.081(3) 0.061(2) 0.013(2) 0.015(2) 0.055(2)
C33 0.086(3) 0.068(3) 0.070(3) 0.022(2) 0.024(2) 0.054(2)
C34 0.070(3) 0.065(3) 0.084(3) 0.016(2) 0.015(2) 0.033(2)
C35 0.066(3) 0.058(2) 0.062(3) 0.006(2) 0.006(2) 0.028(2)
C36 0.126(4) 0.103(4) 0.063(3) 0.015(3) 0.021(3) 0.081(3)
C37 0.143(4) 0.106(4) 0.063(3) 0.026(3) 0.034(3) 0.088(3)
C38 0.117(4) 0.120(5) 0.094(4) 0.031(4) 0.039(3) 0.076(4)
C39 0.101(4) 0.098(4) 0.100(3) 0.030(3) 0.036(3) 0.053(3)
C93 0.049(3) 0.068(3) 0.050(3) -0.012(3) 0.008(2) 0.028(3)
C94 0.059(3) 0.072(4) 0.070(4) -0.019(3) -0.004(3) 0.042(3)
C95 0.056(3) 0.043(3) 0.092(4) -0.018(3) -0.020(3) 0.030(3)
C96 0.044(3) 0.043(3) 0.067(3) -0.004(2) -0.012(2) 0.018(2)
C97 0.045(3) 0.042(2) 0.035(2) -0.0035(19) 0.0028(19) 0.022(2)
C98 0.033(2) 0.042(2) 0.052(3) -0.004(2) -0.001(2) 0.017(2)
C99 0.066(4) 0.049(3) 0.060(3) 0.005(3) 0.010(3) 0.031(3)
C40 0.056(3) 0.045(3) 0.056(2) 0.0005(19) 0.002(2) 0.024(2)
C41 0.066(3) 0.065(3) 0.055(2) 0.005(2) 0.005(2) 0.038(2)
C42 0.086(3) 0.081(3) 0.061(2) 0.013(2) 0.015(2) 0.055(2)
C43 0.086(3) 0.068(3) 0.070(3) 0.022(2) 0.024(2) 0.054(2)
C44 0.070(3) 0.065(3) 0.084(3) 0.016(2) 0.015(2) 0.033(2)
C45 0.066(3) 0.058(2) 0.062(3) 0.006(2) 0.006(2) 0.028(2)
C48 0.117(4) 0.120(5) 0.094(4) 0.031(4) 0.039(3) 0.076(4)
C47 0.143(4) 0.106(4) 0.063(3) 0.026(3) 0.034(3) 0.088(3)
C49 0.101(4) 0.098(4) 0.100(3) 0.030(3) 0.036(3) 0.053(3)
C46 0.126(4) 0.103(4) 0.063(3) 0.015(3) 0.021(3) 0.081(3)

loop_
_atom_type_symbol
_atom_type_description
_atom_type_scat_dispersion_real
_atom_type_scat_dispersion_imag
_atom_type_scat_source
K K 0.3868 1.0657 'International Tables Vol C Tables 4.2.6.8 and 6.1.1.4'
Mg Mg 0.1719 0.1771 'International Tables Vol C Tables 4.2.6.8 and 6.1.1.4'
N N 0.0311 0.0180 'International Tables Vol C Tables 4.2.6.8 and 6.1.1.4'
C C 0.0181 0.0091 'International Tables Vol C Tables 4.2.6.8 and 6.1.1.4'
H H 0.0000 0.0000 'International Tables Vol C Tables 4.2.6.8 and 6.1.1.4'

loop_
_geom_angle_atom_site_label_1
_geom_angle_atom_site_label_2
_geom_angle_atom_site_label_3
_geom_angle
_geom_angle_site_symmetry_1
_geom_angle_site_symmetry_3
C40 K1 C30 10.19(13) 11_556 11_556
C40 K1 N2 134.66(11) 11_556 .
C30 K1 N2 141.24(7) 11_556 .
C40 K1 C30 126.16(13) 11_556 .
C30 K1 C30 117.75(11) 11_556 .
N2 K1 C30 70.50(7) . .
C40 K1 N1 69.37(10) 11_556 11_556
C30 K1 N1 68.49(7) 11_556 11_556
N2 K1 N1 140.92(8) . 11_556
C30 K1 N1 125.30(7) . 11_556
C40 K1 C45 25.6(4) 11_556 11_556
C30 K1 C45 19.1(4) 11_556 11_556
N2 K1 C45 130.7(4) . 11_556
C30 K1 C45 100.6(4) . 11_556
N1 K1 C45 84.8(4) 11_556 11_556
C40 K1 C40 134.2(2) 11_556 .
C30 K1 C40 125.11(13) 11_556 .
N2 K1 C40 69.05(10) . .
C30 K1 C40 9.59(13) . .
N1 K1 C40 120.09(11) 11_556 .
C45 K1 C40 108.9(5) 11_556 .
C40 K1 C35 34.5(2) 11_556 11_556
C30 K1 C35 25.00(17) 11_556 11_556
N2 K1 C35 138.89(18) . 11_556
C30 K1 C35 92.9(2) . 11_556
N1 K1 C35 79.53(18) 11_556 11_556
C45 K1 C35 14.0(5) 11_556 11_556
C40 K1 C35 100.1(2) . 11_556
C40 K1 C31 17.24(19) 11_556 11_556
C30 K1 C31 24.75(14) 11_556 11_556
N2 K1 C31 117.52(17) . 11_556
C30 K1 C31 124.6(2) . 11_556
N1 K1 C31 84.4(2) 11_556 11_556
C45 K1 C31 29.7(5) 11_556 11_556
C40 K1 C31 134.0(3) . 11_556
C35 K1 C31 42.78(8) 11_556 11_556
C40 K1 C45 110.3(2) 11_556 .
C30 K1 C45 101.22(12) 11_556 .
N2 K1 C45 87.04(13) . .
C30 K1 C45 17.57(12) . .
N1 K1 C45 115.59(13) 11_556 .
C45 K1 C45 85.3(5) 11_556 .
C40 K1 C45 23.90(6) . .
C35 K1 C45 76.2(2) 11_556 .
C31 K1 C45 112.3(2) 11_556 .
C40 K1 C41 23.5(2) 11_556 11_556
C30 K1 C41 33.3(2) 11_556 11_556
N2 K1 C41 112.9(3) . 11_556
C30 K1 C41 136.3(5) . 11_556
N1 K1 C41 81.0(5) 11_556 11_556
C45 K1 C41 42.2(3) 11_556 11_556
C40 K1 C41 145.9(5) . 11_556
C35 K1 C41 54.7(4) 11_556 11_556
C31 K1 C41 12.9(5) 11_556 11_556
C45 K1 C41 125.0(5) . 11_556
C40 K1 C35 103.15(13) 11_556 .
C30 K1 C35 95.17(10) 11_556 .
N2 K1 C35 84.54(7) . .
C30 K1 C35 23.1 . .
N1 K1 C35 124.33(7) 11_556 .
C45 K1 C35 77.5(5) 11_556 .
C40 K1 C35 32.10(12) . .
C35 K1 C35 70.77(19) 11_556 .
C31 K1 C35 102.1(2) 11_556 .
C45 K1 C35 13.06(10) . .
C41 K1 C35 114.3(5) 11_556 .
N1 Mg1 N2 136.08(12) . .
N1 Mg1 C30 110.30(14) . .
N2 Mg1 C30 113.46(14) . .
N1 Mg1 C40 111.0(2) . .
N2 Mg1 C40 112.4(2) . .
C30 Mg1 C40 13.79(17) . .
N1 Mg1 K1 163.39(9) . .
N2 Mg1 K1 56.44(8) . .
C30 Mg1 K1 57.68(11) . .
C40 Mg1 K1 60.5(2) . .
N1 Mg1 K1 57.09(8) . 12_556
N2 Mg1 K1 166.22(9) . 12_556
C30 Mg1 K1 54.13(11) . 12_556
C40 Mg1 K1 54.0(2) . 12_556
K1 Mg1 K1 111.79(3) . 12_556
C10 N1 C14 116.5(3) . .
C10 N1 Mg1 123.0(2) . .
C14 N1 Mg1 115.0(2) . .
C10 N1 K1 97.9(2) . 12_556
C14 N1 K1 105.5(2) . 12_556
Mg1 N1 K1 90.48(10) . 12_556
C20 N2 C24 115.2(3) . .
C20 N2 Mg1 122.9(2) . .
C24 N2 Mg1 117.3(2) . .
C20 N2 K1 99.37(19) . .
C24 N2 K1 102.37(19) . .
Mg1 N2 K1 90.17(9) . .
N1 C10 C16 108.1(3) . .
N1 C10 C11 111.0(3) . .
C16 C10 C11 107.9(3) . .
N1 C10 C15 114.7(3) . .
C16 C10 C15 106.9(4) . .
C11 C10 C15 108.1(3) . .
C12 C11 C10 112.5(4) . .
C12 C11 H11A 109.1 . .
C10 C11 H11A 109.1 . .
C12 C11 H11B 109.1 . .
C10 C11 H11B 109.1 . .
H11A C11 H11B 107.8 . .
C13 C12 C11 109.2(3) . .
C13 C12 H12A 109.8 . .
C11 C12 H12A 109.8 . .
C13 C12 H12B 109.8 . .
C11 C12 H12B 109.8 . .
H12A C12 H12B 108.3 . .
C12 C13 C14 113.3(4) . .
C12 C13 H13A 108.9 . .
C14 C13 H13A 108.9 . .
C12 C13 H13B 108.9 . .
C14 C13 H13B 108.9 . .
H13A C13 H13B 107.7 . .
N1 C14 C17 106.6(3) . .
N1 C14 C13 111.3(3) . .
C17 C14 C13 108.1(3) . .
N1 C14 C18 115.1(3) . .
C17 C14 C18 106.2(3) . .
C13 C14 C18 109.2(3) . .
C10 C15 H15A 109.5 . .
C10 C15 H15B 109.5 . .
H15A C15 H15B 109.5 . .
C10 C15 H15C 109.5 . .
H15A C15 H15C 109.5 . .
H15B C15 H15C 109.5 . .
C10 C16 H16A 108.8 . .
C10 C16 H16B 109.1 . .
H16A C16 H16B 109.4 . .
C10 C16 H16C 110.4 . .
H16A C16 H16C 109.6 . .
H16B C16 H16C 109.5 . .
C14 C17 H17A 109.5 . .
C14 C17 H17B 109.5 . .
H17A C17 H17B 109.5 . .
C14 C17 H17C 109.5 . .
H17A C17 H17C 109.5 . .
H17B C17 H17C 109.5 . .
C14 C18 H18A 109.5 . .
C14 C18 H18B 109.5 . .
H18A C18 H18B 109.5 . .
C14 C18 H18C 109.5 . .
H18A C18 H18C 109.5 . .
H18B C18 H18C 109.5 . .
N2 C20 C21 112.0(3) . .
N2 C20 C26 107.0(3) . .
C21 C20 C26 107.4(3) . .
N2 C20 C25 114.8(3) . .
C21 C20 C25 109.0(3) . .
C26 C20 C25 106.1(3) . .
C22 C21 C20 113.1(3) . .
C22 C21 H21A 109.0 . .
C20 C21 H21A 109.0 . .
C22 C21 H21B 109.0 . .
C20 C21 H21B 109.0 . .
H21A C21 H21B 107.8 . .
C23 C22 C21 109.8(3) . .
C23 C22 H22A 109.7 . .
C21 C22 H22A 109.7 . .
C23 C22 H22B 109.7 . .
C21 C22 H22B 109.7 . .
H22A C22 H22B 108.2 . .
C22 C23 C24 111.8(3) . .
C22 C23 H23A 109.3 . .
C24 C23 H23A 109.3 . .
C22 C23 H23B 109.3 . .
C24 C23 H23B 109.3 . .
H23A C23 H23B 107.9 . .
N2 C24 C23 111.8(3) . .
N2 C24 C27 115.0(3) . .
C23 C24 C27 109.3(3) . .
N2 C24 C28 105.9(3) . .
C23 C24 C28 108.3(3) . .
C27 C24 C28 106.1(3) . .
C20 C25 H25A 109.5 . .
C20 C25 H25B 109.5 . .
H25A C25 H25B 109.5 . .
C20 C25 H25C 109.5 . .
H25A C25 H25C 109.5 . .
H25B C25 H25C 109.5 . .
C20 C26 H26A 109.5 . .
C20 C26 H26B 109.5 . .
H26A C26 H26B 109.5 . .
C20 C26 H26C 109.5 . .
H26A C26 H26C 109.5 . .
H26B C26 H26C 109.5 . .
C24 C27 H27A 109.5 . .
C24 C27 H27B 109.5 . .
H27A C27 H27B 109.5 . .
C24 C27 H27C 109.5 . .
H27A C27 H27C 109.5 . .
H27B C27 H27C 109.5 . .
C24 C28 H28A 109.5 . .
C24 C28 H28B 109.5 . .
H28A C28 H28B 109.5 . .
C24 C28 H28C 109.5 . .
H28A C28 H28C 109.5 . .
H28B C28 H28C 109.5 . .
C31 C30 C35 120.0 . .
C31 C30 Mg1 120.26(16) . .
C35 C30 Mg1 119.33(16) . .
C31 C30 K1 87.91(14) . 12_556
C35 C30 K1 86.32(14) . 12_556
Mg1 C30 K1 89.38(12) . 12_556
C31 C30 K1 96.72(16) . .
C35 C30 K1 94.70(15) . .
Mg1 C30 K1 84.91(10) . .
K1 C30 K1 173.94(9) 12_556 .
C30 C31 C32 120.0 . .
C30 C31 K1 67.34(13) . 12_556
C32 C31 K1 96.69(14) . 12_556
C30 C31 H31 120.0 . .
C32 C31 H31 120.0 . .
K1 C31 H31 105.6 12_556 .
C31 C32 C33 120.0 . .
C31 C32 C36 124.7(4) . .
C33 C32 C36 115.2(4) . .
C32 C33 C34 120.0 . .
C32 C33 C39 120.7(4) . .
C34 C33 C39 119.3(4) . .
C35 C34 C33 120.0 . .
C35 C34 H34 120.0 . .
C33 C34 H34 120.0 . .
C34 C35 C30 120.0 . .
C34 C35 K1 96.77(14) . 12_556
C30 C35 K1 68.68(13) . 12_556
C34 C35 K1 111.94(14) . .
C30 C35 K1 62.16(13) . .
K1 C35 K1 130.50(9) 12_556 .
C34 C35 H35 120.0 . .
C30 C35 H35 120.0 . .
K1 C35 H35 104.2 12_556 .
K1 C35 H35 95.4 . .
C37 C36 C32 122.5(7) . .
C37 C36 H36 118.7 . .
C32 C36 H36 118.7 . .
C38 C37 C36 122.9(8) . .
C38 C37 H37 118.6 . .
C36 C37 H37 118.6 . .
C37 C38 C39 115.6(8) . .
C37 C38 H38 122.2 . .
C39 C38 H38 122.2 . .
C38 C39 C33 122.7(7) . .
C38 C39 H39 118.7 . .
C33 C39 H39 118.7 . .
C94 C93 C98 119.3(6) . .
C94 C93 H93A 120.4 . .
C98 C93 H93A 120.4 . .
C93 C94 C95 123.9(6) . .
C93 C94 H94A 118.0 . .
C95 C94 H94A 118.0 . .
C96 C95 C94 117.7(6) . .
C96 C95 H95A 121.1 . .
C94 C95 H95A 121.1 . .
C95 C96 C97 119.6(6) . .
C95 C96 H96A 120.2 . .
C97 C96 H96A 120.2 . .
C98 C97 C96 121.6(5) . .
C98 C97 H97A 119.2 . .
C96 C97 H97A 119.2 . .
C97 C98 C93 117.7(5) . .
C97 C98 C99 122.3(5) . .
C93 C98 C99 120.0(6) . .
C41 C40 C45 120.0 . .
C41 C40 Mg1 119.2(3) . .
C45 C40 Mg1 120.6(3) . .
C41 C40 K1 94.9(3) . 12_556
C45 C40 K1 82.1(3) . 12_556
Mg1 C40 K1 89.0(3) . 12_556
C41 C40 K1 107.2(3) . .
C45 C40 K1 85.3(3) . .
Mg1 C40 K1 81.8(2) . .
K1 C40 K1 157.8(2) 12_556 .
C42 C41 C40 120.0 . .
C42 C41 K1 98.9(3) . 12_556
C40 C41 K1 61.6(3) . 12_556
C42 C41 H41 120.0 . .
C40 C41 H41 120.0 . .
K1 C41 H41 108.8 12_556 .
C41 C42 C43 120.0 . .
C41 C42 H42 120.0 . .
C43 C42 H42 120.0 . .
C42 C43 C44 120.0 . .
C42 C43 C46 114.8(7) . .
C44 C43 C46 125.2(7) . .
C45 C44 C43 120.0 . .
C45 C44 C49 126.9(7) . .
C43 C44 C49 113.0(7) . .
C44 C45 C40 120.0 . .
C44 C45 K1 99.7(3) . 12_556
C40 C45 K1 72.2(3) . 12_556
C44 C45 K1 114.0(3) . .
C40 C45 K1 70.8(3) . .
K1 C45 K1 138.9(2) 12_556 .
C44 C45 H45 120.0 . .
C40 C45 H45 120.0 . .
K1 C45 H45 97.9 12_556 .
K1 C45 H45 85.6 . .
C47 C48 C49 123.3(9) . .
C47 C48 H48 118.3 . .
C49 C48 H48 118.3 . .
C48 C47 C46 116.8(9) . .
C48 C47 H47 121.6 . .
C46 C47 H47 121.6 . .
C48 C49 C44 122.5(8) . .
C48 C49 H49 118.7 . .
C44 C49 H49 118.7 . .
C47 C46 C43 118.8(10) . .
C47 C46 H46 120.6 . .
C43 C46 H46 120.6 . .

loop_
_geom_bond_atom_site_label_1
_geom_bond_atom_site_label_2
_geom_bond_distance
_geom_bond_site_symmetry_2
K1 C40 3.060(9) 11_556
K1 C30 3.064(4) 11_556
K1 N2 3.072(3) .
K1 C30 3.128(4) .
K1 N1 3.174(3) 11_556
K1 C45 3.183(16) 11_556
K1 C40 3.240(9) .
K1 C31 3.318(12) 11_556
K1 C45 3.420(9) .
K1 C41 3.47(3) 11_556
Mg1 N1 2.028(3) .
Mg1 N2 2.029(3) .
Mg1 C30 2.248(2) .
Mg1 C40 2.276(5) .
N1 C10 1.475(4) .
N1 C14 1.481(5) .
N1 K1 3.174(3) 12_556
N2 C20 1.474(4) .
N2 C24 1.487(4) .
C10 C16 1.528(6) .
C10 C11 1.542(6) .
C10 C15 1.559(5) .
C11 C12 1.519(7) .
C11 H11A 0.9900 .
C11 H11B 0.9900 .
C12 C13 1.518(7) .
C12 H12A 0.9900 .
C12 H12B 0.9900 .
C13 C14 1.530(6) .
C13 H13A 0.9900 .
C13 H13B 0.9900 .
C14 C17 1.514(5) .
C14 C18 1.554(5) .
C15 H15A 0.9800 .
C15 H15B 0.9800 .
C15 H15C 0.9800 .
C16 H16A 0.9809 .
C16 H16B 0.9798 .
C16 H16C 0.9807 .
C17 H17A 0.9800 .
C17 H17B 0.9800 .
C17 H17C 0.9800 .
C18 H18A 0.9800 .
C18 H18B 0.9800 .
C18 H18C 0.9800 .
C20 C21 1.542(5) .
C20 C26 1.546(5) .
C20 C25 1.546(5) .
C21 C22 1.520(6) .
C21 H21A 0.9900 .
C21 H21B 0.9900 .
C22 C23 1.517(6) .
C22 H22A 0.9900 .
C22 H22B 0.9900 .
C23 C24 1.538(6) .
C23 H23A 0.9900 .
C23 H23B 0.9900 .
C24 C27 1.539(5) .
C24 C28 1.541(5) .
C25 H25A 0.9800 .
C25 H25B 0.9800 .
C25 H25C 0.9800 .
C26 H26A 0.9800 .
C26 H26B 0.9800 .
C26 H26C 0.9800 .
C27 H27A 0.9800 .
C27 H27B 0.9800 .
C27 H27C 0.9800 .
C28 H28A 0.9800 .
C28 H28B 0.9800 .
C28 H28C 0.9800 .
C30 C31 1.3900 .
C30 C35 1.3900 .
C30 K1 3.064(4) 12_556
C31 C32 1.3900 .
C31 K1 3.318(4) 12_556
C31 H31 0.9500 .
C32 C33 1.3900 .
C32 C36 1.407(6) .
C33 C34 1.3900 .
C33 C39 1.438(6) .
C34 C35 1.3900 .
C34 H34 0.9500 .
C35 K1 3.282(4) 12_556
C35 H35 0.9500 .
C36 C37 1.398(7) .
C36 H36 0.9500 .
C37 C38 1.367(8) .
C37 H37 0.9500 .
C38 C39 1.379(8) .
C38 H38 0.9500 .
C39 H39 0.9500 .
C93 C94 1.333(10) .
C93 C98 1.419(8) .
C93 H93A 0.9500 .
C94 C95 1.382(11) .
C94 H94A 0.9500 .
C95 C96 1.378(10) .
C95 H95A 0.9500 .
C96 C97 1.398(8) .
C96 H96A 0.9500 .
C97 C98 1.378(8) .
C97 H97A 0.9500 .
C98 C99 1.475(8) .
C99 H99A 0.9800 .
C99 H99B 0.9800 .
C99 H99C 0.9800 .
C40 C41 1.3900 .
C40 C45 1.3900 .
C40 K1 3.060(9) 12_556
C41 C42 1.3900 .
C41 K1 3.467(8) 12_556
C41 H41 0.9500 .
C42 C43 1.3900 .
C42 H42 0.9500 .
C43 C44 1.3900 .
C43 C46 1.413(8) .
C44 C45 1.3900 .
C44 C49 1.395(9) .
C45 K1 3.183(9) 12_556
C45 H45 0.9500 .
C48 C47 1.371(9) .
C48 C49 1.377(8) .
C48 H48 0.9500 .
C47 C46 1.376(9) .
C47 H47 0.9500 .
C49 H49 0.9500 .
C46 H46 0.9500 .

loop_
_geom_torsion_atom_site_label_1
_geom_torsion_atom_site_label_2
_geom_torsion_atom_site_label_3
_geom_torsion_atom_site_label_4
_geom_torsion
_geom_torsion_site_symmetry_1
_geom_torsion_site_symmetry_4
C40 K1 Mg1 N1 41.7(4) 11_556 .
C30 K1 Mg1 N1 26.6(3) 11_556 .
N2 K1 Mg1 N1 143.1(3) . .
C30 K1 Mg1 N1 -46.8(3) . .
N1 K1 Mg1 N1 -115.7(3) 11_556 .
C45 K1 Mg1 N1 21.6(5) 11_556 .
C40 K1 Mg1 N1 -62.6(4) . .
C35 K1 Mg1 N1 5.6(4) 11_556 .
C31 K1 Mg1 N1 55.8(4) 11_556 .
C45 K1 Mg1 N1 -37.3(3) . .
C41 K1 Mg1 N1 71.5(6) 11_556 .
C35 K1 Mg1 N1 -21.0(3) . .
C40 K1 Mg1 N2 -101.4(2) 11_556 .
C30 K1 Mg1 N2 -116.50(13) 11_556 .
C30 K1 Mg1 N2 170.10(14) . .
N1 K1 Mg1 N2 101.21(15) 11_556 .
C45 K1 Mg1 N2 -121.5(4) 11_556 .
C40 K1 Mg1 N2 154.3(2) . .
C35 K1 Mg1 N2 -137.5(2) 11_556 .
C31 K1 Mg1 N2 -87.3(2) 11_556 .
C45 K1 Mg1 N2 179.62(15) . .
C41 K1 Mg1 N2 -71.6(5) 11_556 .
C35 K1 Mg1 N2 -164.10(11) . .
C40 K1 Mg1 C30 88.5(2) 11_556 .
C30 K1 Mg1 C30 73.40(18) 11_556 .
N2 K1 Mg1 C30 -170.10(14) . .
N1 K1 Mg1 C30 -68.88(15) 11_556 .
C45 K1 Mg1 C30 68.4(4) 11_556 .
C40 K1 Mg1 C30 -15.8(2) . .
C35 K1 Mg1 C30 52.4(2) 11_556 .
C31 K1 Mg1 C30 102.6(3) 11_556 .
C45 K1 Mg1 C30 9.52(13) . .
C41 K1 Mg1 C30 118.3(5) 11_556 .
C35 K1 Mg1 C30 25.80(7) . .
C40 K1 Mg1 C40 104.2(4) 11_556 .
C30 K1 Mg1 C40 89.2(2) 11_556 .
N2 K1 Mg1 C40 -154.3(2) . .
C30 K1 Mg1 C40 15.8(2) . .
N1 K1 Mg1 C40 -53.1(2) 11_556 .
C45 K1 Mg1 C40 84.2(5) 11_556 .
C35 K1 Mg1 C40 68.2(3) 11_556 .
C31 K1 Mg1 C40 118.4(3) 11_556 .
C45 K1 Mg1 C40 25.28(15) . .
C41 K1 Mg1 C40 134.0(6) 11_556 .
C35 K1 Mg1 C40 41.6(2) . .
C40 K1 Mg1 K1 86.68(19) 11_556 12_556
C30 K1 Mg1 K1 71.62(9) 11_556 12_556
N2 K1 Mg1 K1 -171.88(10) . 12_556
C30 K1 Mg1 K1 -1.78(10) . 12_556
N1 K1 Mg1 K1 -70.66(13) 11_556 12_556
C45 K1 Mg1 K1 66.6(4) 11_556 12_556
C40 K1 Mg1 K1 -17.5(2) . 12_556
C35 K1 Mg1 K1 50.6(2) 11_556 12_556
C31 K1 Mg1 K1 100.9(2) 11_556 12_556
C45 K1 Mg1 K1 7.74(12) . 12_556
C41 K1 Mg1 K1 116.5(5) 11_556 12_556
C35 K1 Mg1 K1 24.02(5) . 12_556
N2 Mg1 N1 C10 85.6(3) . .
C30 Mg1 N1 C10 -89.3(3) . .
C40 Mg1 N1 C10 -104.1(3) . .
K1 Mg1 N1 C10 -48.3(5) . .
K1 Mg1 N1 C10 -99.8(3) 12_556 .
N2 Mg1 N1 C14 -67.2(3) . .
C30 Mg1 N1 C14 117.8(2) . .
C40 Mg1 N1 C14 103.1(3) . .
K1 Mg1 N1 C14 158.9(3) . .
K1 Mg1 N1 C14 107.4(2) 12_556 .
N2 Mg1 N1 K1 -174.67(13) . 12_556
C30 Mg1 N1 K1 10.42(12) . 12_556
C40 Mg1 N1 K1 -4.3(2) . 12_556
K1 Mg1 N1 K1 51.5(3) . 12_556
N1 Mg1 N2 C20 93.0(3) . .
C30 Mg1 N2 C20 -92.2(3) . .
C40 Mg1 N2 C20 -77.2(3) . .
K1 Mg1 N2 C20 -101.3(3) . .
K1 Mg1 N2 C20 -67.9(5) 12_556 .
N1 Mg1 N2 C24 -61.6(3) . .
C30 Mg1 N2 C24 113.2(2) . .
C40 Mg1 N2 C24 128.1(3) . .
K1 Mg1 N2 C24 104.0(2) . .
K1 Mg1 N2 C24 137.5(3) 12_556 .
N1 Mg1 N2 K1 -165.68(14) . .
C30 Mg1 N2 K1 9.12(13) . .
C40 Mg1 N2 K1 24.1(2) . .
K1 Mg1 N2 K1 33.4(4) 12_556 .
C40 K1 N2 C20 -120.9(2) 11_556 .
C30 K1 N2 C20 -132.55(19) 11_556 .
C30 K1 N2 C20 117.1(2) . .
N1 K1 N2 C20 -5.3(2) 11_556 .
C45 K1 N2 C20 -155.6(6) 11_556 .
C40 K1 N2 C20 107.0(2) . .
C35 K1 N2 C20 -171.8(3) 11_556 .
C31 K1 N2 C20 -123.2(3) 11_556 .
C45 K1 N2 C20 123.2(2) . .
C41 K1 N2 C20 -109.8(6) 11_556 .
C35 K1 N2 C20 136.00(19) . .
C40 K1 N2 C24 -2.3(3) 11_556 .
C30 K1 N2 C24 -14.0(3) 11_556 .
C30 K1 N2 C24 -124.4(2) . .
N1 K1 N2 C24 113.2(2) 11_556 .
C45 K1 N2 C24 -37.1(6) 11_556 .
C40 K1 N2 C24 -134.5(2) . .
C35 K1 N2 C24 -53.2(4) 11_556 .
C31 K1 N2 C24 -4.7(3) 11_556 .
C45 K1 N2 C24 -118.3(2) . .
C41 K1 N2 C24 8.7(6) 11_556 .
C35 K1 N2 C24 -105.5(2) . .
C40 K1 N2 Mg1 115.65(18) 11_556 .
C30 K1 N2 Mg1 103.99(13) 11_556 .
C30 K1 N2 Mg1 -6.36(9) . .
N1 K1 N2 Mg1 -128.81(11) 11_556 .
C45 K1 N2 Mg1 80.9(6) 11_556 .
C40 K1 N2 Mg1 -16.46(15) . .
C35 K1 N2 Mg1 64.8(3) 11_556 .
C31 K1 N2 Mg1 113.3(3) 11_556 .
C45 K1 N2 Mg1 -0.31(12) . .
C41 K1 N2 Mg1 126.7(6) 11_556 .
C35 K1 N2 Mg1 12.54(9) . .
C14 N1 C10 C16 -168.0(3) . .
Mg1 N1 C10 C16 39.5(4) . .
K1 N1 C10 C16 -56.2(3) 12_556 .
C14 N1 C10 C11 -49.9(4) . .
Mg1 N1 C10 C11 157.6(3) . .
K1 N1 C10 C11 61.9(3) 12_556 .
C14 N1 C10 C15 72.9(4) . .
Mg1 N1 C10 C15 -79.6(4) . .
K1 N1 C10 C15 -175.3(3) 12_556 .
N1 C10 C11 C12 52.9(5) . .
C16 C10 C11 C12 171.1(4) . .
C15 C10 C11 C12 -73.7(5) . .
C10 C11 C12 C13 -55.5(5) . .
C11 C12 C13 C14 54.9(5) . .
C10 N1 C14 C17 166.7(3) . .
Mg1 N1 C14 C17 -38.6(4) . .
K1 N1 C14 C17 59.4(3) 12_556 .
C10 N1 C14 C13 49.0(4) . .
Mg1 N1 C14 C13 -156.3(3) . .
K1 N1 C14 C13 -58.3(3) 12_556 .
C10 N1 C14 C18 -75.8(4) . .
Mg1 N1 C14 C18 78.8(4) . .
K1 N1 C14 C18 176.8(3) 12_556 .
C12 C13 C14 N1 -51.1(4) . .
C12 C13 C14 C17 -167.9(3) . .
C12 C13 C14 C18 77.0(4) . .
C24 N2 C20 C21 -49.1(4) . .
Mg1 N2 C20 C21 155.8(3) . .
K1 N2 C20 C21 59.4(3) . .
C24 N2 C20 C26 -166.6(3) . .
Mg1 N2 C20 C26 38.3(4) . .
K1 N2 C20 C26 -58.0(3) . .
C24 N2 C20 C25 75.9(4) . .
Mg1 N2 C20 C25 -79.2(4) . .
K1 N2 C20 C25 -175.6(3) . .
N2 C20 C21 C22 50.7(4) . .
C26 C20 C21 C22 168.0(3) . .
C25 C20 C21 C22 -77.4(4) . .
C20 C21 C22 C23 -54.1(5) . .
C21 C22 C23 C24 55.3(5) . .
C20 N2 C24 C23 50.9(4) . .
Mg1 N2 C24 C23 -152.5(3) . .
K1 N2 C24 C23 -55.8(3) . .
C20 N2 C24 C27 -74.5(4) . .
Mg1 N2 C24 C27 82.1(4) . .
K1 N2 C24 C27 178.8(3) . .
C20 N2 C24 C28 168.7(3) . .
Mg1 N2 C24 C28 -34.7(4) . .
K1 N2 C24 C28 62.0(3) . .
C22 C23 C24 N2 -53.7(4) . .
C22 C23 C24 C27 74.7(4) . .
C22 C23 C24 C28 -170.0(3) . .
N1 Mg1 C30 C31 -98.0(2) . .
N2 Mg1 C30 C31 85.8(2) . .
C40 Mg1 C30 C31 -2.7(12) . .
K1 Mg1 C30 C31 94.8(2) . .
K1 Mg1 C30 C31 -87.2(2) 12_556 .
N1 Mg1 C30 C35 74.6(2) . .
N2 Mg1 C30 C35 -101.5(2) . .
C40 Mg1 C30 C35 169.9(13) . .
K1 Mg1 C30 C35 -92.53(19) . .
K1 Mg1 C30 C35 85.43(19) 12_556 .
N1 Mg1 C30 K1 -10.80(13) . 12_556
N2 Mg1 C30 K1 173.05(10) . 12_556
C40 Mg1 C30 K1 84.5(12) . 12_556
K1 Mg1 C30 K1 -177.96(11) . 12_556
N1 Mg1 C30 K1 167.16(10) . .
N2 Mg1 C30 K1 -8.99(12) . .
C40 Mg1 C30 K1 -97.5(13) . .
K1 Mg1 C30 K1 177.96(11) 12_556 .
C40 K1 C30 C31 114.16(17) 11_556 .
C30 K1 C30 C31 107.38(10) 11_556 .
N2 K1 C30 C31 -114.16(13) . .
N1 K1 C30 C31 25.15(14) 11_556 .
C45 K1 C30 C31 116.2(4) 11_556 .
C40 K1 C30 C31 -34.6(6) . .
C35 K1 C30 C31 104.4(2) 11_556 .
C31 K1 C30 C31 135.3(2) 11_556 .
C45 K1 C30 C31 86.3(3) . .
C41 K1 C30 C31 142.7(4) 11_556 .
C35 K1 C30 C31 121.0 . .
C40 K1 C30 C35 -6.82(17) 11_556 .
C30 K1 C30 C35 -13.61(10) 11_556 .
N2 K1 C30 C35 124.85(13) . .
N1 K1 C30 C35 -95.84(14) 11_556 .
C45 K1 C30 C35 -4.8(4) 11_556 .
C40 K1 C30 C35 -155.6(6) . .
C35 K1 C30 C35 -16.6(2) 11_556 .
C31 K1 C30 C35 14.3(2) 11_556 .
C45 K1 C30 C35 -34.7(3) . .
C41 K1 C30 C35 21.7(4) 11_556 .
C40 K1 C30 Mg1 -125.91(14) 11_556 .
C30 K1 C30 Mg1 -132.70(10) 11_556 .
N2 K1 C30 Mg1 5.76(8) . .
N1 K1 C30 Mg1 145.08(9) 11_556 .
C45 K1 C30 Mg1 -123.9(4) 11_556 .
C40 K1 C30 Mg1 85.3(6) . .
C35 K1 C30 Mg1 -135.70(19) 11_556 .
C31 K1 C30 Mg1 -104.8(2) 11_556 .
C45 K1 C30 Mg1 -153.8(4) . .
C41 K1 C30 Mg1 -97.4(4) 11_556 .
C35 K1 C30 Mg1 -119.09(16) . .
C35 C30 C31 C32 0.0 . .
Mg1 C30 C31 C32 172.6(3) . .
K1 C30 C31 C32 84.54(14) 12_556 .
K1 C30 C31 C32 -99.39(15) . .
C35 C30 C31 K1 -84.54(14) . 12_556
Mg1 C30 C31 K1 88.06(18) . 12_556
K1 C30 C31 K1 176.07(10) . 12_556
C30 C31 C32 C33 0.0 . .
K1 C31 C32 C33 67.66(13) 12_556 .
C30 C31 C32 C36 175.1(5) . .
K1 C31 C32 C36 -117.3(4) 12_556 .
C31 C32 C33 C34 0.0 . .
C36 C32 C33 C34 -175.5(4) . .
C31 C32 C33 C39 -179.7(5) . .
C36 C32 C33 C39 4.8(6) . .
C32 C33 C34 C35 0.0 . .
C39 C33 C34 C35 179.7(5) . .
C33 C34 C35 C30 0.0 . .
C33 C34 C35 K1 -69.25(13) . 12_556
C33 C34 C35 K1 69.59(14) . .
C31 C30 C35 C34 0.0 . .
Mg1 C30 C35 C34 -172.7(3) . .
K1 C30 C35 C34 -85.45(14) 12_556 .
K1 C30 C35 C34 100.54(16) . .
C31 C30 C35 K1 85.45(14) . 12_556
Mg1 C30 C35 K1 -87.22(17) . 12_556
K1 C30 C35 K1 -174.01(9) . 12_556
C31 C30 C35 K1 -100.54(16) . .
Mg1 C30 C35 K1 86.79(16) . .
K1 C30 C35 K1 174.01(9) 12_556 .
C40 K1 C35 C34 60.97(15) 11_556 .
C30 K1 C35 C34 54.55(10) 11_556 .
N2 K1 C35 C34 -164.38(13) . .
C30 K1 C35 C34 -113.38(8) . .
N1 K1 C35 C34 -12.86(15) 11_556 .
C45 K1 C35 C34 61.8(4) 11_556 .
C40 K1 C35 C34 -105.94(18) . .
C35 K1 C35 C34 49.0(3) 11_556 .
C31 K1 C35 C34 78.6(2) 11_556 .
C45 K1 C35 C34 -63.8(6) . .
C41 K1 C35 C34 82.9(3) 11_556 .
C40 K1 C35 C30 174.35(14) 11_556 .
C30 K1 C35 C30 167.93(8) 11_556 .
N2 K1 C35 C30 -51.00(11) . .
N1 K1 C35 C30 100.52(14) 11_556 .
C45 K1 C35 C30 175.2(4) 11_556 .
C40 K1 C35 C30 7.4(2) . .
C35 K1 C35 C30 162.4(2) 11_556 .
C31 K1 C35 C30 -168.01(19) 11_556 .
C45 K1 C35 C30 49.6(6) . .
C41 K1 C35 C30 -163.7(3) 11_556 .
C40 K1 C35 K1 -178.30(14) 11_556 12_556
C30 K1 C35 K1 175.28(13) 11_556 12_556
N2 K1 C35 K1 -43.65(10) . 12_556
C30 K1 C35 K1 7.35(12) . 12_556
N1 K1 C35 K1 107.87(12) 11_556 12_556
C45 K1 C35 K1 -177.5(4) 11_556 12_556
C40 K1 C35 K1 14.80(17) . 12_556
C35 K1 C35 K1 169.7(3) 11_556 12_556
C31 K1 C35 K1 -160.7(2) 11_556 12_556
C45 K1 C35 K1 56.9(6) . 12_556
C41 K1 C35 K1 -156.4(3) 11_556 12_556
C31 C32 C36 C37 -177.7(5) . .
C33 C32 C36 C37 -2.5(7) . .
C32 C36 C37 C38 2.3(11) . .
C36 C37 C38 C39 -4.2(14) . .
C37 C38 C39 C33 6.6(15) . .
C32 C33 C39 C38 -7.3(11) . .
C34 C33 C39 C38 173.0(8) . .
C98 C93 C94 C95 4.0(10) . .
C93 C94 C95 C96 -5.0(10) . .
C94 C95 C96 C97 2.1(9) . .
C95 C96 C97 C98 1.4(8) . .
C96 C97 C98 C93 -2.4(8) . .
C96 C97 C98 C99 176.2(6) . .
C94 C93 C98 C97 -0.2(9) . .
C94 C93 C98 C99 -178.8(6) . .
N1 Mg1 C40 C41 -90.5(4) . .
N2 Mg1 C40 C41 82.2(4) . .
K1 Mg1 C40 C41 105.2(4) . .
K1 Mg1 C40 C41 -95.0(4) 12_556 .
N1 Mg1 C40 C45 84.7(4) . .
N2 Mg1 C40 C45 -102.5(4) . .
C30 Mg1 C40 C45 -5.2(10) . .
K1 Mg1 C40 C45 -79.6(4) . .
K1 Mg1 C40 C45 80.2(4) 12_556 .
N1 Mg1 C40 K1 4.5(2) . 12_556
N2 Mg1 C40 K1 177.25(11) . 12_556
C30 Mg1 C40 K1 -85.4(12) . 12_556
K1 Mg1 C40 K1 -159.8(2) . 12_556
N1 Mg1 C40 K1 164.24(11) . .
N2 Mg1 C40 K1 -22.97(19) . .
C30 Mg1 C40 K1 74.3(12) . .
K1 Mg1 C40 K1 159.8(2) 12_556 .
C40 K1 C40 C41 124.0(2) 11_556 .
C30 K1 C40 C41 117.9(3) 11_556 .
N2 K1 C40 C41 -103.3(3) . .
C30 K1 C40 C41 159.7(7) . .
N1 K1 C40 C41 34.3(3) 11_556 .
C45 K1 C40 C41 129.3(6) 11_556 .
C35 K1 C40 C41 118.0(3) 11_556 .
C31 K1 C40 C41 148.1(3) 11_556 .
C45 K1 C40 C41 119.98(9) . .
C41 K1 C40 C41 156.4(5) 11_556 .
C35 K1 C40 C41 141.9(3) . .
C40 K1 C40 C45 4.0(2) 11_556 .
C30 K1 C40 C45 -2.0(3) 11_556 .
N2 K1 C40 C45 136.7(2) . .
C30 K1 C40 C45 39.8(6) . .
N1 K1 C40 C45 -85.7(3) 11_556 .
C45 K1 C40 C45 9.3(5) 11_556 .
C35 K1 C40 C45 -2.0(3) 11_556 .
C31 K1 C40 C45 28.1(3) 11_556 .
C41 K1 C40 C45 36.4(5) 11_556 .
C35 K1 C40 C45 22.0(3) . .
C40 K1 C40 Mg1 -117.86(17) 11_556 .
C30 K1 C40 Mg1 -123.94(14) 11_556 .
N2 K1 C40 Mg1 14.79(13) . .
C30 K1 C40 Mg1 -82.1(6) . .
N1 K1 C40 Mg1 152.42(12) 11_556 .
C45 K1 C40 Mg1 -112.6(4) 11_556 .
C35 K1 C40 Mg1 -123.9(2) 11_556 .
C31 K1 C40 Mg1 -93.8(3) 11_556 .
C45 K1 C40 Mg1 -121.9(3) . .
C41 K1 C40 Mg1 -85.5(5) 11_556 .
C35 K1 C40 Mg1 -99.9(3) . .
C40 K1 C40 K1 -51.4(4) 11_556 12_556
C30 K1 C40 K1 -57.5(5) 11_556 12_556
N2 K1 C40 K1 81.2(5) . 12_556
C30 K1 C40 K1 -15.7(3) . 12_556
N1 K1 C40 K1 -141.2(4) 11_556 12_556
C45 K1 C40 K1 -46.2(5) 11_556 12_556
C35 K1 C40 K1 -57.5(5) 11_556 12_556
C31 K1 C40 K1 -27.3(6) 11_556 12_556
C45 K1 C40 K1 -55.5(6) . 12_556
C41 K1 C40 K1 -19.1(6) 11_556 12_556
C35 K1 C40 K1 -33.5(4) . 12_556
C45 C40 C41 C42 0.0 . .
Mg1 C40 C41 C42 175.3(6) . .
K1 C40 C41 C42 83.7(3) 12_556 .
K1 C40 C41 C42 -94.6(3) . .
C45 C40 C41 K1 -83.7(3) . 12_556
Mg1 C40 C41 K1 91.5(4) . 12_556
K1 C40 C41 K1 -178.3(2) . 12_556
C40 C41 C42 C43 0.0 . .
K1 C41 C42 C43 62.2(3) 12_556 .
C41 C42 C43 C44 0.0 . .
C41 C42 C43 C46 -178.9(9) . .
C42 C43 C44 C45 0.0 . .
C46 C43 C44 C45 178.8(11) . .
C42 C43 C44 C49 -176.5(10) . .
C46 C43 C44 C49 2.2(12) . .
C43 C44 C45 C40 0.0 . .
C49 C44 C45 C40 176.0(12) . .
C43 C44 C45 K1 -75.0(3) . 12_556
C49 C44 C45 K1 101.0(10) . 12_556
C43 C44 C45 K1 80.9(3) . .
C49 C44 C45 K1 -103.1(10) . .
C41 C40 C45 C44 0.0 . .
Mg1 C40 C45 C44 -175.2(6) . .
K1 C40 C45 C44 -91.1(3) 12_556 .
K1 C40 C45 C44 107.2(3) . .
C41 C40 C45 K1 91.1(3) . 12_556
Mg1 C40 C45 K1 -84.1(4) . 12_556
K1 C40 C45 K1 -161.72(19) . 12_556
C41 C40 C45 K1 -107.2(3) . .
Mg1 C40 C45 K1 77.6(4) . .
K1 C40 C45 K1 161.72(19) 12_556 .
C40 K1 C45 C44 68.0(2) 11_556 .
C30 K1 C45 C44 63.2(2) 11_556 .
N2 K1 C45 C44 -155.0(2) . .
C30 K1 C45 C44 -135.8(4) . .
N1 K1 C45 C44 -8.2(3) 11_556 .
C45 K1 C45 C44 73.7(6) 11_556 .
C40 K1 C45 C44 -115.13(14) . .
C35 K1 C45 C44 62.8(3) 11_556 .
C31 K1 C45 C44 86.4(3) 11_556 .
C41 K1 C45 C44 88.9(5) 11_556 .
C35 K1 C45 C44 126.5(7) . .
C40 K1 C45 C40 -176.91(19) 11_556 .
C30 K1 C45 C40 178.3(2) 11_556 .
N2 K1 C45 C40 -39.9(2) . .
C30 K1 C45 C40 -20.7(4) . .
N1 K1 C45 C40 106.9(2) 11_556 .
C45 K1 C45 C40 -171.2(5) 11_556 .
C35 K1 C45 C40 178.0(3) 11_556 .
C31 K1 C45 C40 -158.5(3) 11_556 .
C41 K1 C45 C40 -156.0(4) 11_556 .
C35 K1 C45 C40 -118.4(7) . .
C40 K1 C45 K1 -149.9(3) 11_556 12_556
C30 K1 C45 K1 -154.7(3) 11_556 12_556
N2 K1 C45 K1 -12.9(3) . 12_556
C30 K1 C45 K1 6.38(19) . 12_556
N1 K1 C45 K1 134.0(3) 11_556 12_556
C45 K1 C45 K1 -144.1(6) 11_556 12_556
C40 K1 C45 K1 27.0(3) . 12_556
C35 K1 C45 K1 -155.0(3) 11_556 12_556
C31 K1 C45 K1 -131.5(3) 11_556 12_556
C41 K1 C45 K1 -129.0(5) 11_556 12_556
C35 K1 C45 K1 -91.4(7) . 12_556
C49 C48 C47 C46 -5(3) . .
C47 C48 C49 C44 2(3) . .
C45 C44 C49 C48 -176.9(13) . .
C43 C44 C49 C48 -0.6(19) . .
C48 C47 C46 C43 6(3) . .
C42 C43 C46 C47 173.5(13) . .
C44 C43 C46 C47 -5.3(19) . .
